data_7004835
loop_
_publ_author_name
'Bailey, Philip J.'
'McCormack, Chiara'
'Parsons, Simon'
'Rudolphi, Felix'
'Perucha, Alejandro Sanchez'
'Wood, Peter'

_publ_section_title
;
 Tripodal borate ligands from tris(dimethylamino)borane: the first
 synthesis of a chiral tris(methimazolyl)borate ligand, and the crystal
 structure of a single diastereomer pseudo-C3-symmetric Ru(II) complex.
;
_journal_issue 4
_journal_name_full 'Dalton transactions (Cambridge, England : 2003)'
_journal_page_first 476
_journal_page_last 480
_journal_paper_doi 10.1039/b611331a
_journal_year 2007
_chemical_absolute_configuration ad
_chemical_formula_moiety 'C47 H53 B N8 Ru S3, 2(F6 P)'
_chemical_formula_sum 'C47 H53 B F12 N8 P2 Ru S3'
_chemical_formula_weight 1227.97
_space_group_IT_number 19
_symmetry_cell_setting orthorhombic
_symmetry_space_group_name_Hall 'P 2ac 2ab'
_symmetry_space_group_name_H-M 'P 21 21 21'
_atom_sites_solution_hydrogens geom
_atom_sites_solution_primary direct
_atom_sites_solution_secondary difmap
_audit_creation_method SHELXL-97
_cell_angle_alpha 90.00
_cell_angle_beta 90.00
_cell_angle_gamma 90.00
_cell_formula_units_Z 4
_cell_length_a 12.2640(4)
_cell_length_b 13.9590(5)
_cell_length_c 30.0700(10)
_cell_measurement_reflns_used 8390
_cell_measurement_temperature 150
_cell_measurement_theta_max 30.4
_cell_measurement_theta_min 2.31
_cell_volume 5147.8(3)
_computing_cell_refinement 'SAINT (Siemens, 1995)'
_computing_data_collection 'SMART (Siemens, 1993)'
_computing_data_reduction 'SAINT (Siemens, 1995)'
_computing_molecular_graphics XP
_computing_publication_material 'XCIF, PLATON, ENCIFER'
_computing_structure_refinement 'SHELXL-97 (Sheldrick, 1997)'
_computing_structure_solution DIRDIF
_diffrn_ambient_temperature 150
_diffrn_measured_fraction_theta_full 1.000
_diffrn_measured_fraction_theta_max 1.000
_diffrn_measurement_device_type 'Bruker SMART Apex CCD'
_diffrn_measurement_method '\w & \f'
_diffrn_radiation_monochromator graphite
_diffrn_radiation_source 'fine-focus sealed tube'
_diffrn_radiation_type MoK\a
_diffrn_radiation_wavelength 0.71073
_diffrn_reflns_av_R_equivalents 0.0454
_diffrn_reflns_av_sigmaI/netI 0.0432
_diffrn_reflns_limit_h_max 16
_diffrn_reflns_limit_h_min -16
_diffrn_reflns_limit_k_max 18
_diffrn_reflns_limit_k_min -18
_diffrn_reflns_limit_l_max 40
_diffrn_reflns_limit_l_min -40
_diffrn_reflns_number 59111
_diffrn_reflns_theta_full 28.28
_diffrn_reflns_theta_max 28.28
_diffrn_reflns_theta_min 1.61
_exptl_absorpt_coefficient_mu 0.576
_exptl_absorpt_correction_T_max 0.9400
_exptl_absorpt_correction_T_min 0.7371
_exptl_absorpt_correction_type multi-scan
_exptl_absorpt_process_details 'SADABS version 2004/1'
_exptl_crystal_colour red
_exptl_crystal_density_diffrn 1.584
_exptl_crystal_density_method 'not measured'
_exptl_crystal_description block
_exptl_crystal_F_000 2504
_exptl_crystal_size_max 0.28
_exptl_crystal_size_mid 0.20
_exptl_crystal_size_min 0.10
_refine_diff_density_max 1.067
_refine_diff_density_min -1.486
_refine_diff_density_rms 0.114
_refine_ls_abs_structure_details 'Flack H D (1983), Acta Cryst. A39, 876-881'
_refine_ls_abs_structure_Flack 0.00(4)
_refine_ls_extinction_method none
_refine_ls_goodness_of_fit_ref 1.346
_refine_ls_hydrogen_treatment constr
_refine_ls_matrix_type full
_refine_ls_number_parameters 740
_refine_ls_number_reflns 12774
_refine_ls_number_restraints 834
_refine_ls_restrained_S_all 1.307
_refine_ls_R_factor_all 0.0664
_refine_ls_R_factor_gt 0.0648
_refine_ls_shift/su_max 0.001
_refine_ls_shift/su_mean 0.000
_refine_ls_structure_factor_coef Fsqd
_refine_ls_weighting_details 'calc w=1/[\s^2^(Fo^2^)+(0.0112P)^2^+16.6544P] where P=(Fo^2^+2Fc^2^)/3'
_refine_ls_weighting_scheme calc
_refine_ls_wR_factor_gt 0.1295
_refine_ls_wR_factor_ref 0.1300
_reflns_number_gt 12536
_reflns_number_total 12774
_reflns_threshold_expression >2sigma(I)
_cod_data_source_file b611331a.txt
_cod_data_source_block pb0510
_cod_depositor_comments
;
The following automatic conversions were performed:
'_symmetry_cell_setting' value 'Orthorhombic' changed to 'orthorhombic'
according to '/home/saulius/struct/CIF-dictionaries/cif_core.dic'
dictionary named 'cif_core.dic' version 2.4.1 from 2010-06-29.

Automatic conversion script
Id: cif_fix_enum 1527 2010-12-29 10:47:43Z saulius 
;
_cod_database_code 7004835

loop_
_symmetry_equiv_pos_as_xyz
'x, y, z'
'x+1/2, -y+1/2, -z'
'-x, y+1/2, -z+1/2'
'-x+1/2, -y, z+1/2'

loop_
_atom_site_label
_atom_site_type_symbol
_atom_site_fract_x
_atom_site_fract_y
_atom_site_fract_z
_atom_site_U_iso_or_equiv
_atom_site_adp_type
_atom_site_occupancy
_atom_site_symmetry_multiplicity
_atom_site_calc_flag
_atom_site_refinement_flags
_atom_site_disorder_assembly
_atom_site_disorder_group
Ru1 Ru 0.23697(3) 0.63755(3) 0.923856(13) 0.01662(8) Uani 1 1 d U . .
B1 B 0.4715(4) 0.6194(4) 0.82692(18) 0.0167(10) Uani 1 1 d U . .
C11 C 0.2283(5) 0.8294(4) 0.9965(2) 0.0351(13) Uani 1 1 d U . .
H11A H 0.1940 0.8450 1.0250 0.053 Uiso 1 1 calc R . .
H11B H 0.2139 0.8810 0.9752 0.053 Uiso 1 1 calc R . .
H11C H 0.3071 0.8225 1.0007 0.053 Uiso 1 1 calc R . .
C21 C 0.1819(5) 0.7370(4) 0.9790(2) 0.0273(11) Uani 1 1 d U . .
C31 C 0.2184(4) 0.6488(4) 0.99674(17) 0.0241(10) Uani 1 1 d U . .
H31 H 0.2733 0.6483 1.0190 0.029 Uiso 1 1 calc R . .
C41 C 0.1744(4) 0.5624(4) 0.98172(18) 0.0232(10) Uani 1 1 d U . .
H41 H 0.2009 0.5041 0.9938 0.028 Uiso 1 1 calc R . .
C51 C 0.0911(4) 0.5589(4) 0.94890(17) 0.0222(10) Uani 1 1 d U . .
C61 C 0.0598(4) 0.6481(4) 0.93008(18) 0.0241(10) Uani 1 1 d U . .
H61 H 0.0073 0.6486 0.9068 0.029 Uiso 1 1 calc R . .
C71 C 0.1037(4) 0.7355(4) 0.94466(18) 0.0234(10) Uani 1 1 d U . .
H71 H 0.0806 0.7938 0.9313 0.028 Uiso 1 1 calc R . .
C81 C 0.0353(4) 0.4679(4) 0.93394(19) 0.0271(12) Uani 1 1 d U . .
H81 H 0.0409 0.4642 0.9008 0.033 Uiso 1 1 calc R . .
C811 C -0.0858(5) 0.4728(5) 0.9462(3) 0.0485(19) Uani 1 1 d U . .
H81A H -0.0936 0.4715 0.9786 0.073 Uiso 1 1 calc R . .
H81B H -0.1241 0.4178 0.9333 0.073 Uiso 1 1 calc R . .
H81C H -0.1173 0.5323 0.9346 0.073 Uiso 1 1 calc R . .
C812 C 0.0840(5) 0.3771(4) 0.9531(2) 0.0349(14) Uani 1 1 d U . .
H81D H 0.1590 0.3698 0.9424 0.052 Uiso 1 1 calc R . .
H81E H 0.0405 0.3219 0.9436 0.052 Uiso 1 1 calc R . .
H81F H 0.0838 0.3809 0.9856 0.052 Uiso 1 1 calc R . .
S12 S 0.42030(10) 0.70639(9) 0.93054(4) 0.0181(2) Uani 1 1 d U . .
C22 C 0.4454(4) 0.7649(4) 0.88098(16) 0.0166(9) Uani 1 1 d U . .
N32 N 0.4580(3) 0.7263(3) 0.83937(13) 0.0164(8) Uani 1 1 d U . .
C42 C 0.4543(4) 0.8015(4) 0.80907(16) 0.0206(10) Uani 1 1 d U . .
H42 H 0.4563 0.7953 0.7776 0.025 Uiso 1 1 calc R . .
C52 C 0.4474(4) 0.8838(4) 0.83138(17) 0.0221(10) Uani 1 1 d U . .
H52 H 0.4462 0.9463 0.8189 0.027 Uiso 1 1 calc R . .
N62 N 0.4424(3) 0.8613(3) 0.87592(14) 0.0211(8) Uani 1 1 d U . .
C72 C 0.4365(4) 0.9316(4) 0.91140(18) 0.0247(11) Uani 1 1 d U . .
H72 H 0.4283 0.8955 0.9399 0.030 Uiso 1 1 calc R . .
C721 C 0.5438(4) 0.9863(4) 0.91397(19) 0.0299(12) Uani 1 1 d U . .
H72A H 0.6045 0.9407 0.9152 0.045 Uiso 1 1 calc R . .
H72B H 0.5443 1.0263 0.9408 0.045 Uiso 1 1 calc R . .
H72C H 0.5515 1.0270 0.8876 0.045 Uiso 1 1 calc R . .
C82 C 0.3352(5) 0.9938(4) 0.90611(18) 0.0244(11) Uani 1 1 d U . .
C92 C 0.2399(5) 0.9547(4) 0.88805(18) 0.0278(11) Uani 1 1 d U . .
H92 H 0.2405 0.8911 0.8768 0.033 Uiso 1 1 calc R . .
C102 C 0.1454(5) 1.0077(4) 0.8865(2) 0.0324(13) Uani 1 1 d U . .
H102 H 0.0815 0.9801 0.8740 0.039 Uiso 1 1 calc R . .
C112 C 0.1417(5) 1.1002(5) 0.9028(2) 0.0366(14) Uani 1 1 d U . .
H112 H 0.0761 1.1364 0.9018 0.044 Uiso 1 1 calc R . .
C122 C 0.2342(5) 1.1381(4) 0.9202(2) 0.0402(13) Uani 1 1 d U . .
H122 H 0.2321 1.2015 0.9316 0.048 Uiso 1 1 calc R . .
C132 C 0.3331(4) 1.0871(4) 0.9220(2) 0.0297(12) Uani 1 1 d U . .
H132 H 0.3970 1.1159 0.9339 0.036 Uiso 1 1 calc R . .
S13 S 0.21397(9) 0.69534(9) 0.84845(4) 0.0211(3) Uani 1 1 d U . .
C23 C 0.2633(4) 0.6125(3) 0.81082(15) 0.0202(9) Uani 1 1 d U . .
N33 N 0.3668(3) 0.5840(3) 0.80311(14) 0.0199(8) Uani 1 1 d U . .
C43 C 0.3649(5) 0.5165(4) 0.76951(19) 0.0293(12) Uani 1 1 d U . .
H43 H 0.4264 0.4840 0.7577 0.035 Uiso 1 1 calc R . .
C53 C 0.2598(5) 0.5045(4) 0.75629(19) 0.0332(12) Uani 1 1 d U . .
H53 H 0.2343 0.4629 0.7335 0.040 Uiso 1 1 calc R . .
N63 N 0.1975(4) 0.5641(3) 0.78229(15) 0.0247(9) Uani 1 1 d U B .
C73 C 0.0804(5) 0.5751(6) 0.7784(2) 0.0433(15) Uani 1 1 d U . .
H73 H 0.0549 0.6363 0.7921 0.052 Uiso 1 1 calc R A 1
C731 C 0.0443(11) 0.5668(11) 0.7306(4) 0.045(3) Uani 0.531(6) 1 d PU B 1
H73A H 0.0599 0.5021 0.7196 0.068 Uiso 0.531(6) 1 calc PR B 1
H73B H 0.0837 0.6137 0.7125 0.068 Uiso 0.531(6) 1 calc PR B 1
H73C H -0.0342 0.5791 0.7286 0.068 Uiso 0.531(6) 1 calc PR B 1
C83 C 0.0299(9) 0.4815(8) 0.8041(4) 0.030(2) Uani 0.531(6) 1 d PU B 1
C93 C 0.0890(9) 0.3984(8) 0.8179(4) 0.029(2) Uani 0.531(6) 1 d PU B 1
H93 H 0.1653 0.3961 0.8124 0.035 Uiso 0.531(6) 1 calc PR B 1
C103 C 0.0406(11) 0.3214(9) 0.8388(4) 0.040(3) Uani 0.531(6) 1 d PU B 1
H103 H 0.0807 0.2660 0.8472 0.048 Uiso 0.531(6) 1 calc PR B 1
C113 C -0.0724(11) 0.3300(10) 0.8469(5) 0.049(3) Uani 0.531(6) 1 d PU B 1
H113 H -0.1093 0.2794 0.8617 0.059 Uiso 0.531(6) 1 calc PR B 1
C123 C -0.1300(11) 0.4086(13) 0.8342(5) 0.053(3) Uani 0.531(6) 1 d PU B 1
H123 H -0.2060 0.4122 0.8401 0.064 Uiso 0.531(6) 1 calc PR B 1
C133 C -0.0785(13) 0.4830(17) 0.8128(8) 0.034(3) Uani 0.531(6) 1 d PU B 1
H133 H -0.1201 0.5371 0.8039 0.041 Uiso 0.531(6) 1 calc PR B 1
C7D1 C 0.0690(13) 0.6589(13) 0.7387(6) 0.060(5) Uani 0.469(6) 1 d PU B 2
H7DA H 0.0964 0.6333 0.7105 0.090 Uiso 0.469(6) 1 calc PR B 2
H7DB H 0.1118 0.7154 0.7471 0.090 Uiso 0.469(6) 1 calc PR B 2
H7DC H -0.0078 0.6770 0.7354 0.090 Uiso 0.469(6) 1 calc PR B 2
C8D C 0.0086(9) 0.5029(9) 0.7727(4) 0.024(2) Uani 0.469(6) 1 d PU B 2
C9D C -0.0022(10) 0.4514(11) 0.7337(5) 0.040(3) Uani 0.469(6) 1 d PU B 2
H9D H 0.0379 0.4718 0.7084 0.048 Uiso 0.469(6) 1 calc PR B 2
C10D C -0.0700(11) 0.3695(13) 0.7295(7) 0.060(4) Uani 0.469(6) 1 d PU B 2
H10D H -0.0806 0.3391 0.7016 0.072 Uiso 0.469(6) 1 calc PR B 2
C11D C -0.1177(12) 0.3374(11) 0.7658(8) 0.062(4) Uani 0.469(6) 1 d PU B 2
H11D H -0.1589 0.2798 0.7642 0.074 Uiso 0.469(6) 1 calc PR B 2
C12D C -0.1093(13) 0.3877(15) 0.8086(8) 0.061(4) Uani 0.469(6) 1 d PU B 2
H12D H -0.1457 0.3639 0.8342 0.074 Uiso 0.469(6) 1 calc PR B 2
C13D C -0.0476(16) 0.470(2) 0.8108(11) 0.042(4) Uani 0.469(6) 1 d PU B 2
H13D H -0.0428 0.5048 0.8379 0.051 Uiso 0.469(6) 1 calc PR B 2
S14 S 0.30632(10) 0.48589(9) 0.89449(4) 0.0202(2) Uani 1 1 d U . .
C24 C 0.4465(4) 0.4994(3) 0.89283(17) 0.0170(9) Uani 1 1 d U . .
N34 N 0.5054(3) 0.5575(3) 0.86737(14) 0.0194(8) Uani 1 1 d U . .
C44 C 0.6123(4) 0.5560(4) 0.88190(18) 0.0218(10) Uani 1 1 d U . .
H44 H 0.6707 0.5933 0.8704 0.026 Uiso 1 1 calc R . .
C54 C 0.6185(4) 0.4918(4) 0.91544(17) 0.0238(11) Uani 1 1 d U . .
H54 H 0.6819 0.4745 0.9317 0.029 Uiso 1 1 calc R . .
N64 N 0.5148(3) 0.4566(3) 0.92133(15) 0.0192(8) Uani 1 1 d U . .
C74 C 0.4855(4) 0.3746(4) 0.95042(18) 0.0252(11) Uani 1 1 d U . .
H74 H 0.4336 0.3330 0.9335 0.030 Uiso 1 1 calc R . .
C741 C 0.5879(5) 0.3151(5) 0.9599(2) 0.0370(14) Uani 1 1 d U . .
H74A H 0.6245 0.2998 0.9318 0.056 Uiso 1 1 calc R . .
H74B H 0.5672 0.2556 0.9750 0.056 Uiso 1 1 calc R . .
H74C H 0.6374 0.3519 0.9790 0.056 Uiso 1 1 calc R . .
C84 C 0.4299(4) 0.4033(4) 0.99323(17) 0.0204(10) Uani 1 1 d U . .
C94 C 0.4497(4) 0.4915(4) 1.01392(18) 0.0230(10) Uani 1 1 d U . .
H94 H 0.4946 0.5381 1.0000 0.028 Uiso 1 1 calc R . .
C104 C 0.4034(4) 0.5098(4) 1.05463(19) 0.0293(12) Uani 1 1 d U . .
H104 H 0.4161 0.5701 1.0683 0.035 Uiso 1 1 calc R . .
C114 C 0.3394(4) 0.4439(5) 1.0762(2) 0.0333(12) Uani 1 1 d U . .
H114 H 0.3086 0.4583 1.1045 0.040 Uiso 1 1 calc R . .
C124 C 0.3206(5) 0.3566(5) 1.0562(2) 0.0356(13) Uani 1 1 d U . .
H124 H 0.2765 0.3102 1.0707 0.043 Uiso 1 1 calc R . .
C134 C 0.3657(5) 0.3363(4) 1.0151(2) 0.0314(12) Uani 1 1 d U . .
H134 H 0.3526 0.2758 1.0017 0.038 Uiso 1 1 calc R . .
N15 N 0.5693(4) 0.6070(3) 0.79316(14) 0.0230(9) Uani 1 1 d U . .
C25 C 0.6145(5) 0.5168(5) 0.7830(2) 0.0317(12) Uani 1 1 d U . .
H25 H 0.5949 0.4571 0.7958 0.038 Uiso 1 1 calc R . .
C35 C 0.6912(5) 0.5315(5) 0.7516(2) 0.0386(14) Uani 1 1 d U . .
H35 H 0.7355 0.4838 0.7381 0.046 Uiso 1 1 calc R . .
N45 N 0.6935(4) 0.6278(5) 0.74259(15) 0.0346(11) Uani 1 1 d U . .
C451 C 0.7591(6) 0.6745(6) 0.7081(2) 0.057(2) Uani 1 1 d U . .
H45A H 0.7276 0.6608 0.6788 0.086 Uiso 1 1 calc R . .
H45B H 0.8339 0.6501 0.7093 0.086 Uiso 1 1 calc R . .
H45C H 0.7594 0.7439 0.7131 0.086 Uiso 1 1 calc R . .
C55 C 0.6205(4) 0.6702(4) 0.76781(17) 0.0244(11) Uani 1 1 d U . .
H55 H 0.6063 0.7371 0.7679 0.029 Uiso 1 1 calc R . .
P1S P 0.82269(13) 0.78840(12) 0.85078(7) 0.0369(4) Uani 1 1 d U . .
F11S F 0.8365(5) 0.6758(3) 0.8526(3) 0.103(2) Uani 1 1 d U . .
F21S F 0.8139(5) 0.7896(5) 0.90304(16) 0.100(2) Uani 1 1 d U . .
F31S F 0.9484(4) 0.8033(4) 0.8559(2) 0.0889(18) Uani 1 1 d U . .
F41S F 0.8297(5) 0.7846(4) 0.79841(17) 0.0859(17) Uani 1 1 d U . .
F51S F 0.8093(4) 0.8999(3) 0.84780(18) 0.0709(14) Uani 1 1 d U . .
F61S F 0.6949(3) 0.7700(4) 0.84800(17) 0.0624(12) Uani 1 1 d U . .
P2S P 0.42948(13) 0.72923(11) 0.67161(5) 0.0278(3) Uani 1 1 d U . .
F12S F 0.5082(4) 0.7277(3) 0.62972(14) 0.0571(12) Uani 1 1 d U . .
F22S F 0.3414(4) 0.6685(3) 0.64551(14) 0.0555(12) Uani 1 1 d U . .
F32S F 0.3532(3) 0.7316(3) 0.71450(13) 0.0475(10) Uani 1 1 d U . .
F42S F 0.3756(4) 0.8257(3) 0.65383(13) 0.0512(11) Uani 1 1 d U . .
F52S F 0.5180(3) 0.7916(3) 0.69909(14) 0.0456(9) Uani 1 1 d U . .
F62S F 0.4856(3) 0.6330(3) 0.68905(12) 0.0407(8) Uani 1 1 d U . .

loop_
_atom_site_aniso_label
_atom_site_aniso_U_11
_atom_site_aniso_U_22
_atom_site_aniso_U_33
_atom_site_aniso_U_23
_atom_site_aniso_U_13
_atom_site_aniso_U_12
Ru1 0.01472(15) 0.01717(16) 0.01796(17) 0.00294(16) 0.00162(15) 0.00154(14)
B1 0.016(2) 0.021(3) 0.013(2) 0.0005(19) 0.0019(18) 0.0018(19)
C11 0.042(3) 0.032(3) 0.031(3) -0.009(2) 0.014(3) -0.001(3)
C21 0.028(3) 0.024(2) 0.030(3) 0.000(2) 0.011(2) 0.001(2)
C31 0.021(2) 0.030(2) 0.020(2) 0.005(2) 0.0014(17) 0.002(2)
C41 0.024(2) 0.023(2) 0.023(2) 0.0077(19) 0.0037(19) 0.0072(19)
C51 0.026(2) 0.026(2) 0.014(2) 0.0008(19) 0.0100(19) 0.0033(19)
C61 0.0229(19) 0.028(2) 0.021(2) 0.007(2) -0.0016(18) 0.0064(19)
C71 0.027(2) 0.021(2) 0.022(3) -0.0020(19) 0.0072(19) 0.0080(19)
C81 0.026(2) 0.028(3) 0.027(3) 0.005(2) 0.001(2) -0.002(2)
C811 0.028(3) 0.034(4) 0.084(6) 0.007(4) 0.004(3) -0.004(3)
C812 0.035(3) 0.022(3) 0.048(4) 0.011(3) 0.002(3) -0.006(2)
S12 0.0225(5) 0.0198(6) 0.0122(6) 0.0020(5) -0.0009(5) -0.0007(4)
C22 0.016(2) 0.020(2) 0.014(2) -0.0005(17) -0.0020(18) -0.0017(17)
N32 0.0195(18) 0.0206(19) 0.0092(18) 0.0000(15) -0.0001(15) -0.0023(15)
C42 0.023(2) 0.026(2) 0.013(2) 0.0055(19) 0.0041(19) 0.004(2)
C52 0.026(2) 0.022(3) 0.018(2) 0.0046(19) 0.002(2) -0.0017(19)
N62 0.0235(19) 0.0204(19) 0.019(2) 0.0025(18) 0.0001(16) 0.0002(18)
C72 0.034(3) 0.016(2) 0.024(3) -0.0001(19) -0.002(2) 0.001(2)
C721 0.030(3) 0.031(3) 0.028(3) -0.001(2) -0.008(2) -0.006(2)
C82 0.035(3) 0.021(2) 0.018(2) 0.003(2) 0.008(2) 0.001(2)
C92 0.033(3) 0.023(2) 0.028(3) -0.003(2) 0.008(2) -0.003(2)
C102 0.032(3) 0.035(3) 0.030(3) 0.003(2) 0.007(2) -0.002(2)
C112 0.037(3) 0.035(3) 0.038(4) 0.009(3) 0.016(3) 0.012(2)
C122 0.050(3) 0.019(2) 0.051(4) -0.002(3) 0.012(3) 0.005(2)
C132 0.026(2) 0.024(3) 0.038(3) -0.004(3) 0.007(3) 0.0008(19)
S13 0.0185(6) 0.0228(6) 0.0220(6) 0.0033(5) 0.0001(5) 0.0031(4)
C23 0.025(2) 0.021(2) 0.015(2) 0.0043(16) -0.0047(19) -0.0041(18)
N33 0.025(2) 0.022(2) 0.013(2) -0.0013(16) -0.0017(17) 0.0012(16)
C43 0.033(3) 0.030(3) 0.025(3) -0.010(2) -0.006(2) 0.004(2)
C53 0.041(3) 0.031(3) 0.028(3) -0.004(2) -0.007(3) -0.010(3)
N63 0.028(2) 0.028(2) 0.018(2) 0.0056(18) -0.0090(17) -0.0024(18)
C73 0.032(3) 0.063(4) 0.036(4) 0.003(3) -0.014(3) -0.009(3)
C731 0.041(7) 0.057(8) 0.037(6) 0.006(6) -0.020(5) 0.004(6)
C83 0.018(4) 0.038(5) 0.035(6) -0.008(4) -0.007(4) 0.000(4)
C93 0.028(5) 0.032(5) 0.027(5) -0.008(4) 0.006(4) -0.001(4)
C103 0.050(6) 0.030(5) 0.039(7) -0.006(5) 0.016(6) 0.007(5)
C113 0.049(6) 0.058(7) 0.039(7) -0.006(6) 0.014(6) -0.029(5)
C123 0.020(5) 0.094(9) 0.045(8) 0.002(7) 0.005(6) -0.008(5)
C133 0.021(6) 0.058(7) 0.023(6) -0.021(5) -0.008(6) -0.001(5)
C7D1 0.047(8) 0.066(11) 0.067(11) 0.037(8) -0.034(8) -0.014(7)
C8D 0.018(4) 0.032(5) 0.022(5) -0.003(4) -0.007(4) 0.008(4)
C9D 0.020(5) 0.066(9) 0.035(6) -0.015(6) 0.000(5) -0.006(5)
C10D 0.033(7) 0.053(9) 0.093(10) -0.049(8) 0.009(7) -0.003(6)
C11D 0.027(6) 0.031(8) 0.129(12) 0.001(7) -0.002(8) -0.008(5)
C12D 0.026(7) 0.079(10) 0.080(9) 0.026(8) 0.010(8) -0.003(6)
C13D 0.034(10) 0.064(10) 0.028(7) -0.001(7) 0.003(8) 0.004(7)
S14 0.0190(5) 0.0183(6) 0.0232(6) -0.0001(5) 0.0018(5) 0.0005(4)
C24 0.018(2) 0.012(2) 0.021(2) -0.0037(17) -0.0004(18) 0.0046(16)
N34 0.022(2) 0.019(2) 0.017(2) -0.0017(16) 0.0017(16) 0.0026(16)
C44 0.020(2) 0.024(3) 0.021(3) -0.003(2) 0.0021(19) 0.0041(19)
C54 0.018(2) 0.032(3) 0.022(3) -0.003(2) 0.0008(19) 0.0024(19)
N64 0.0204(18) 0.024(2) 0.0133(19) -0.0017(17) -0.0001(17) 0.0064(15)
C74 0.031(3) 0.021(3) 0.024(3) 0.001(2) 0.002(2) 0.005(2)
C741 0.045(3) 0.038(3) 0.029(3) 0.011(3) 0.007(3) 0.019(3)
C84 0.020(2) 0.026(3) 0.015(2) 0.0049(19) -0.0037(18) 0.0004(19)
C94 0.023(2) 0.024(3) 0.022(3) 0.006(2) -0.001(2) -0.001(2)
C104 0.024(3) 0.036(3) 0.028(3) -0.005(2) -0.002(2) 0.005(2)
C114 0.030(3) 0.051(3) 0.020(3) -0.002(3) 0.003(2) 0.005(2)
C124 0.034(3) 0.041(3) 0.032(3) 0.008(3) 0.006(2) -0.002(3)
C134 0.034(3) 0.032(3) 0.028(3) -0.002(2) -0.003(2) -0.007(2)
N15 0.023(2) 0.030(2) 0.016(2) -0.0040(17) 0.0020(17) 0.0024(17)
C25 0.029(3) 0.034(3) 0.032(3) -0.008(2) 0.000(2) 0.008(2)
C35 0.028(3) 0.052(3) 0.036(3) -0.024(3) -0.004(2) 0.012(3)
N45 0.022(2) 0.064(3) 0.018(2) -0.007(2) 0.0014(17) 0.007(2)
C451 0.033(3) 0.111(6) 0.027(3) 0.014(3) 0.014(3) 0.010(4)
C55 0.020(2) 0.043(3) 0.011(2) 0.002(2) -0.0008(18) 0.003(2)
P1S 0.0328(8) 0.0287(8) 0.0491(10) 0.0024(8) -0.0165(8) -0.0044(6)
F11S 0.076(4) 0.035(2) 0.199(7) 0.010(3) 0.002(4) 0.002(2)
F21S 0.139(5) 0.116(5) 0.046(3) 0.018(3) -0.031(3) -0.077(4)
F31S 0.042(2) 0.089(4) 0.136(5) 0.032(4) -0.028(3) -0.017(2)
F41S 0.102(4) 0.100(4) 0.056(3) -0.031(3) 0.010(3) -0.042(3)
F51S 0.097(4) 0.034(2) 0.081(4) 0.000(2) -0.019(3) 0.001(2)
F61S 0.038(2) 0.075(3) 0.073(3) -0.008(3) -0.010(2) -0.002(2)
P2S 0.0358(8) 0.0279(7) 0.0197(7) 0.0007(6) -0.0010(6) 0.0060(6)
F12S 0.076(3) 0.056(3) 0.039(2) 0.011(2) 0.025(2) 0.025(2)
F22S 0.060(2) 0.058(3) 0.048(3) -0.019(2) -0.028(2) 0.007(2)
F32S 0.047(2) 0.065(3) 0.030(2) -0.0038(18) 0.0103(17) -0.004(2)
F42S 0.077(3) 0.042(2) 0.034(2) 0.0015(17) -0.002(2) 0.030(2)
F52S 0.045(2) 0.036(2) 0.056(2) 0.0025(19) -0.0048(19) -0.0060(17)
F62S 0.050(2) 0.0299(18) 0.042(2) 0.0063(17) -0.0152(17) 0.0041(17)

loop_
_atom_type_symbol
_atom_type_description
_atom_type_scat_dispersion_real
_atom_type_scat_dispersion_imag
_atom_type_scat_source
C C 0.0033 0.0016 'International Tables Vol C Tables 4.2.6.8 and 6.1.1.4'
H H 0.0000 0.0000 'International Tables Vol C Tables 4.2.6.8 and 6.1.1.4'
B B 0.0013 0.0007 'International Tables Vol C Tables 4.2.6.8 and 6.1.1.4'
N N 0.0061 0.0033 'International Tables Vol C Tables 4.2.6.8 and 6.1.1.4'
F F 0.0171 0.0103 'International Tables Vol C Tables 4.2.6.8 and 6.1.1.4'
P P 0.1023 0.0942 'International Tables Vol C Tables 4.2.6.8 and 6.1.1.4'
S S 0.1246 0.1234 'International Tables Vol C Tables 4.2.6.8 and 6.1.1.4'
Ru Ru -1.2594 0.8363 'International Tables Vol C Tables 4.2.6.8 and 6.1.1.4'

loop_
_geom_angle_atom_site_label_1
_geom_angle_atom_site_label_2
_geom_angle_atom_site_label_3
_geom_angle
_geom_angle_site_symmetry_1
_geom_angle_site_symmetry_3
_geom_angle_publ_flag
C41 Ru1 C61 67.19(19) . . ?
C41 Ru1 C31 37.2(2) . . ?
C61 Ru1 C31 78.93(19) . . ?
C41 Ru1 C71 79.1(2) . . ?
C61 Ru1 C71 37.1(2) . . ?
C31 Ru1 C71 66.5(2) . . ?
C41 Ru1 C51 37.6(2) . . ?
C61 Ru1 C51 37.50(19) . . ?
C31 Ru1 C51 67.51(19) . . ?
C71 Ru1 C51 67.5(2) . . ?
C41 Ru1 C21 66.7(2) . . ?
C61 Ru1 C21 66.4(2) . . ?
C31 Ru1 C21 36.8(2) . . ?
C71 Ru1 C21 36.6(2) . . ?
C51 Ru1 C21 79.4(2) . . ?
C41 Ru1 S13 150.37(15) . . ?
C61 Ru1 S13 86.68(14) . . ?
C31 Ru1 S13 153.22(14) . . ?
C71 Ru1 S13 88.45(15) . . ?
C51 Ru1 S13 112.74(14) . . ?
C21 Ru1 S13 116.51(15) . . ?
C41 Ru1 S14 89.67(15) . . ?
C61 Ru1 S14 115.76(15) . . ?
C31 Ru1 S14 117.09(14) . . ?
C71 Ru1 S14 152.90(15) . . ?
C51 Ru1 S14 88.55(14) . . ?
C21 Ru1 S14 153.90(15) . . ?
S13 Ru1 S14 89.47(4) . . ?
C41 Ru1 S12 116.58(15) . . ?
C61 Ru1 S12 151.37(15) . . ?
C31 Ru1 S12 89.15(13) . . ?
C71 Ru1 S12 114.23(15) . . ?
C51 Ru1 S12 154.21(14) . . ?
C21 Ru1 S12 88.47(15) . . ?
S13 Ru1 S12 93.04(4) . . ?
S14 Ru1 S12 92.86(4) . . ?
N32 B1 N34 112.1(4) . . ?
N32 B1 N33 109.3(4) . . ?
N34 B1 N33 114.1(4) . . ?
N32 B1 N15 110.0(4) . . ?
N34 B1 N15 103.9(4) . . ?
N33 B1 N15 107.2(4) . . ?
C21 C11 H11A 109.5 . . ?
C21 C11 H11B 109.5 . . ?
H11A C11 H11B 109.5 . . ?
C21 C11 H11C 109.5 . . ?
H11A C11 H11C 109.5 . . ?
H11B C11 H11C 109.5 . . ?
C71 C21 C31 118.6(5) . . ?
C71 C21 C11 121.7(5) . . ?
C31 C21 C11 119.6(5) . . ?
C71 C21 Ru1 70.0(3) . . ?
C31 C21 Ru1 69.4(3) . . ?
C11 C21 Ru1 131.9(4) . . ?
C41 C31 C21 120.5(5) . . ?
C41 C31 Ru1 70.0(3) . . ?
C21 C31 Ru1 73.8(3) . . ?
C41 C31 H31 119.8 . . ?
C21 C31 H31 119.8 . . ?
Ru1 C31 H31 128.8 . . ?
C31 C41 C51 122.2(5) . . ?
C31 C41 Ru1 72.9(3) . . ?
C51 C41 Ru1 73.4(3) . . ?
C31 C41 H41 118.9 . . ?
C51 C41 H41 118.9 . . ?
Ru1 C41 H41 126.9 . . ?
C61 C51 C41 116.1(5) . . ?
C61 C51 C81 119.7(5) . . ?
C41 C51 C81 124.2(5) . . ?
C61 C51 Ru1 69.6(3) . . ?
C41 C51 Ru1 69.0(3) . . ?
C81 C51 Ru1 132.6(4) . . ?
C71 C61 C51 122.3(5) . . ?
C71 C61 Ru1 72.8(3) . . ?
C51 C61 Ru1 72.9(3) . . ?
C71 C61 H61 118.9 . . ?
C51 C61 H61 118.9 . . ?
Ru1 C61 H61 127.6 . . ?
C61 C71 C21 120.2(5) . . ?
C61 C71 Ru1 70.1(3) . . ?
C21 C71 Ru1 73.4(3) . . ?
C61 C71 H71 119.9 . . ?
C21 C71 H71 119.9 . . ?
Ru1 C71 H71 128.9 . . ?
C51 C81 C812 114.3(5) . . ?
C51 C81 C811 109.3(5) . . ?
C812 C81 C811 109.1(5) . . ?
C51 C81 H81 108.0 . . ?
C812 C81 H81 108.0 . . ?
C811 C81 H81 108.0 . . ?
C81 C811 H81A 109.5 . . ?
C81 C811 H81B 109.5 . . ?
H81A C811 H81B 109.5 . . ?
C81 C811 H81C 109.5 . . ?
H81A C811 H81C 109.5 . . ?
H81B C811 H81C 109.5 . . ?
C81 C812 H81D 109.5 . . ?
C81 C812 H81E 109.5 . . ?
H81D C812 H81E 109.5 . . ?
C81 C812 H81F 109.5 . . ?
H81D C812 H81F 109.5 . . ?
H81E C812 H81F 109.5 . . ?
C22 S12 Ru1 106.13(16) . . ?
N62 C22 N32 106.9(4) . . ?
N62 C22 S12 124.2(4) . . ?
N32 C22 S12 128.4(4) . . ?
C22 N32 C42 107.3(4) . . ?
C22 N32 B1 127.7(4) . . ?
C42 N32 B1 125.0(4) . . ?
C52 C42 N32 108.9(4) . . ?
C52 C42 H42 125.6 . . ?
N32 C42 H42 125.6 . . ?
C42 C52 N62 107.2(5) . . ?
C42 C52 H52 126.4 . . ?
N62 C52 H52 126.4 . . ?
C22 N62 C52 109.5(4) . . ?
C22 N62 C72 126.2(4) . . ?
C52 N62 C72 124.3(5) . . ?
N62 C72 C721 109.4(5) . . ?
N62 C72 C82 110.4(4) . . ?
C721 C72 C82 115.1(4) . . ?
N62 C72 H72 107.2 . . ?
C721 C72 H72 107.2 . . ?
C82 C72 H72 107.2 . . ?
C72 C721 H72A 109.5 . . ?
C72 C721 H72B 109.5 . . ?
H72A C721 H72B 109.5 . . ?
C72 C721 H72C 109.5 . . ?
H72A C721 H72C 109.5 . . ?
H72B C721 H72C 109.5 . . ?
C132 C82 C92 119.0(5) . . ?
C132 C82 C72 120.9(5) . . ?
C92 C82 C72 119.9(5) . . ?
C102 C92 C82 120.4(5) . . ?
C102 C92 H92 119.8 . . ?
C82 C92 H92 119.8 . . ?
C92 C102 C112 121.2(6) . . ?
C92 C102 H102 119.4 . . ?
C112 C102 H102 119.4 . . ?
C122 C112 C102 118.2(6) . . ?
C122 C112 H112 120.9 . . ?
C102 C112 H112 120.9 . . ?
C112 C122 C132 122.6(5) . . ?
C112 C122 H122 118.7 . . ?
C132 C122 H122 118.7 . . ?
C82 C132 C122 118.5(5) . . ?
C82 C132 H132 120.8 . . ?
C122 C132 H132 120.8 . . ?
C23 S13 Ru1 110.46(16) . . ?
N33 C23 N63 107.6(4) . . ?
N33 C23 S13 129.7(4) . . ?
N63 C23 S13 122.6(4) . . ?
C23 N33 C43 108.1(4) . . ?
C23 N33 B1 127.2(4) . . ?
C43 N33 B1 124.7(4) . . ?
C53 C43 N33 108.3(5) . . ?
C53 C43 H43 125.8 . . ?
N33 C43 H43 125.8 . . ?
C43 C53 N63 106.6(5) . . ?
C43 C53 H53 126.7 . . ?
N63 C53 H53 126.7 . . ?
C23 N63 C53 109.4(5) . . ?
C23 N63 C73 126.0(5) . . ?
C53 N63 C73 124.6(5) . . ?
C8D C73 N63 125.3(8) . . ?
C8D C73 C731 68.3(8) . . ?
N63 C73 C731 111.1(7) . . ?
C8D C73 C83 38.5(6) . . ?
N63 C73 C83 104.6(6) . . ?
C731 C73 C83 106.1(8) . . ?
C8D C73 C7D1 112.1(8) . . ?
N63 C73 C7D1 102.4(7) . . ?
C731 C73 C7D1 49.6(8) . . ?
C83 C73 C7D1 149.3(8) . . ?
C8D C73 H73 119.1 . . ?
N63 C73 H73 111.6 . . ?
C731 C73 H73 111.6 . . ?
C83 C73 H73 111.6 . . ?
C7D1 C73 H73 70.8 . . ?
C73 C731 H73A 109.5 . . ?
C73 C731 H73B 109.5 . . ?
C73 C731 H73C 109.5 . . ?
C133 C83 C93 117.1(15) . . ?
C133 C83 C73 116.7(14) . . ?
C93 C83 C73 126.3(9) . . ?
C103 C93 C83 123.1(11) . . ?
C103 C93 H93 118.5 . . ?
C83 C93 H93 118.5 . . ?
C93 C103 C113 115.7(12) . . ?
C93 C103 H103 122.1 . . ?
C113 C103 H103 122.1 . . ?
C123 C113 C103 122.0(12) . . ?
C123 C113 H113 119.0 . . ?
C103 C113 H113 119.0 . . ?
C113 C123 C133 120.1(13) . . ?
C113 C123 H123 119.9 . . ?
C133 C123 H123 119.9 . . ?
C83 C133 C123 121.9(19) . . ?
C83 C133 H133 119.0 . . ?
C123 C133 H133 119.0 . . ?
C73 C7D1 H7DA 109.5 . . ?
C73 C7D1 H7DB 109.5 . . ?
H7DA C7D1 H7DB 109.5 . . ?
C73 C7D1 H7DC 109.5 . . ?
H7DA C7D1 H7DC 109.5 . . ?
H7DB C7D1 H7DC 109.5 . . ?
C73 C8D C9D 124.0(11) . . ?
C73 C8D C13D 117.2(16) . . ?
C9D C8D C13D 118.2(17) . . ?
C8D C9D C10D 123.4(14) . . ?
C8D C9D H9D 118.3 . . ?
C10D C9D H9D 118.3 . . ?
C11D C10D C9D 117.5(15) . . ?
C11D C10D H10D 121.2 . . ?
C9D C10D H10D 121.2 . . ?
C10D C11D C12D 122.1(14) . . ?
C10D C11D H11D 119.0 . . ?
C12D C11D H11D 119.0 . . ?
C13D C12D C11D 119(2) . . ?
C13D C12D H12D 120.7 . . ?
C11D C12D H12D 120.7 . . ?
C12D C13D C8D 120(3) . . ?
C12D C13D H13D 120.0 . . ?
C8D C13D H13D 120.0 . . ?
C24 S14 Ru1 105.15(16) . . ?
N34 C24 N64 107.5(4) . . ?
N34 C24 S14 128.6(4) . . ?
N64 C24 S14 123.7(4) . . ?
C24 N34 C44 108.9(4) . . ?
C24 N34 B1 130.3(4) . . ?
C44 N34 B1 120.8(4) . . ?
C54 C44 N34 107.4(5) . . ?
C54 C44 H44 126.3 . . ?
N34 C44 H44 126.3 . . ?
C44 C54 N64 106.3(4) . . ?
C44 C54 H54 126.8 . . ?
N64 C54 H54 126.8 . . ?
C24 N64 C54 109.7(4) . . ?
C24 N64 C74 124.7(4) . . ?
C54 N64 C74 125.2(4) . . ?
N64 C74 C84 114.0(4) . . ?
N64 C74 C741 109.2(4) . . ?
C84 C74 C741 110.8(5) . . ?
N64 C74 H74 107.5 . . ?
C84 C74 H74 107.5 . . ?
C741 C74 H74 107.5 . . ?
C74 C741 H74A 109.5 . . ?
C74 C741 H74B 109.5 . . ?
H74A C741 H74B 109.5 . . ?
C74 C741 H74C 109.5 . . ?
H74A C741 H74C 109.5 . . ?
H74B C741 H74C 109.5 . . ?
C134 C84 C94 118.7(5) . . ?
C134 C84 C74 118.8(5) . . ?
C94 C84 C74 122.2(5) . . ?
C104 C94 C84 119.2(5) . . ?
C104 C94 H94 120.4 . . ?
C84 C94 H94 120.4 . . ?
C114 C104 C94 122.2(6) . . ?
C114 C104 H104 118.9 . . ?
C94 C104 H104 118.9 . . ?
C104 C114 C124 118.8(6) . . ?
C104 C114 H114 120.6 . . ?
C124 C114 H114 120.6 . . ?
C114 C124 C134 120.3(6) . . ?
C114 C124 H124 119.9 . . ?
C134 C124 H124 119.9 . . ?
C124 C134 C84 120.8(6) . . ?
C124 C134 H134 119.6 . . ?
C84 C134 H134 119.6 . . ?
C55 N15 C25 106.5(5) . . ?
C55 N15 B1 131.0(4) . . ?
C25 N15 B1 122.4(5) . . ?
C35 C25 N15 106.9(6) . . ?
C35 C25 H25 126.6 . . ?
N15 C25 H25 126.6 . . ?
C25 C35 N45 107.6(5) . . ?
C25 C35 H35 126.2 . . ?
N45 C35 H35 126.2 . . ?
C55 N45 C35 108.3(5) . . ?
C55 N45 C451 125.6(6) . . ?
C35 N45 C451 126.0(6) . . ?
N45 C451 H45A 109.5 . . ?
N45 C451 H45B 109.5 . . ?
H45A C451 H45B 109.5 . . ?
N45 C451 H45C 109.5 . . ?
H45A C451 H45C 109.5 . . ?
H45B C451 H45C 109.5 . . ?
N45 C55 N15 110.8(5) . . ?
N45 C55 H55 124.6 . . ?
N15 C55 H55 124.6 . . ?
F31S P1S F51S 88.7(3) . . ?
F31S P1S F21S 88.1(4) . . ?
F51S P1S F21S 92.2(3) . . ?
F31S P1S F41S 92.9(3) . . ?
F51S P1S F41S 89.0(3) . . ?
F21S P1S F41S 178.4(3) . . ?
F31S P1S F11S 91.3(3) . . ?
F51S P1S F11S 178.7(4) . . ?
F21S P1S F11S 89.1(4) . . ?
F41S P1S F11S 89.7(4) . . ?
F31S P1S F61S 176.8(3) . . ?
F51S P1S F61S 93.1(3) . . ?
F21S P1S F61S 89.2(3) . . ?
F41S P1S F61S 89.7(3) . . ?
F11S P1S F61S 86.9(3) . . ?
F22S P2S F12S 90.8(3) . . ?
F22S P2S F42S 90.2(2) . . ?
F12S P2S F42S 89.8(2) . . ?
F22S P2S F32S 90.7(2) . . ?
F12S P2S F32S 178.4(3) . . ?
F42S P2S F32S 90.6(2) . . ?
F22S P2S F62S 90.4(2) . . ?
F12S P2S F62S 89.3(2) . . ?
F42S P2S F62S 179.0(3) . . ?
F32S P2S F62S 90.3(2) . . ?
F22S P2S F52S 178.9(3) . . ?
F12S P2S F52S 90.3(3) . . ?
F42S P2S F52S 89.7(2) . . ?
F32S P2S F52S 88.2(2) . . ?
F62S P2S F52S 89.8(2) . . ?

loop_
_geom_bond_atom_site_label_1
_geom_bond_atom_site_label_2
_geom_bond_distance
_geom_bond_site_symmetry_2
_geom_bond_publ_flag
Ru1 C41 2.172(5) . ?
Ru1 C61 2.186(5) . ?
Ru1 C31 2.209(5) . ?
Ru1 C71 2.221(5) . ?
Ru1 C51 2.230(5) . ?
Ru1 C21 2.266(6) . ?
Ru1 S13 2.4232(13) . ?
Ru1 S14 2.4465(13) . ?
Ru1 S12 2.4535(12) . ?
B1 N32 1.547(7) . ?
B1 N34 1.549(7) . ?
B1 N33 1.551(7) . ?
B1 N15 1.580(7) . ?
C11 C21 1.505(8) . ?
C11 H11A 0.9800 . ?
C11 H11B 0.9800 . ?
C11 H11C 0.9800 . ?
C21 C71 1.410(8) . ?
C21 C31 1.415(8) . ?
C31 C41 1.396(8) . ?
C31 H31 0.9500 . ?
C41 C51 1.421(8) . ?
C41 H41 0.9500 . ?
C51 C61 1.420(7) . ?
C51 C81 1.511(8) . ?
C61 C71 1.404(8) . ?
C61 H61 0.9500 . ?
C71 H71 0.9500 . ?
C81 C812 1.515(8) . ?
C81 C811 1.532(8) . ?
C81 H81 1.0000 . ?
C811 H81A 0.9800 . ?
C811 H81B 0.9800 . ?
C811 H81C 0.9800 . ?
C812 H81D 0.9800 . ?
C812 H81E 0.9800 . ?
C812 H81F 0.9800 . ?
S12 C22 1.727(5) . ?
C22 N62 1.355(7) . ?
C22 N32 1.371(6) . ?
N32 C42 1.391(6) . ?
C42 C52 1.333(7) . ?
C42 H42 0.9500 . ?
C52 N62 1.377(6) . ?
C52 H52 0.9500 . ?
N62 C72 1.451(7) . ?
C72 C721 1.523(7) . ?
C72 C82 1.524(7) . ?
C72 H72 1.0000 . ?
C721 H72A 0.9800 . ?
C721 H72B 0.9800 . ?
C721 H72C 0.9800 . ?
C82 C132 1.388(7) . ?
C82 C92 1.399(8) . ?
C92 C102 1.376(8) . ?
C92 H92 0.9500 . ?
C102 C112 1.382(9) . ?
C102 H102 0.9500 . ?
C112 C122 1.357(9) . ?
C112 H112 0.9500 . ?
C122 C132 1.408(8) . ?
C122 H122 0.9500 . ?
C132 H132 0.9500 . ?
S13 C23 1.727(5) . ?
C23 N33 1.351(7) . ?
C23 N63 1.357(6) . ?
N33 C43 1.382(7) . ?
C43 C53 1.359(8) . ?
C43 H43 0.9500 . ?
C53 N63 1.374(8) . ?
C53 H53 0.9500 . ?
N63 C73 1.449(8) . ?
C73 C8D 1.349(14) . ?
C73 C731 1.509(14) . ?
C73 C83 1.640(14) . ?
C73 C7D1 1.677(16) . ?
C73 H73 1.0000 . ?
C731 H73A 0.9800 . ?
C731 H73B 0.9800 . ?
C731 H73C 0.9800 . ?
C83 C133 1.355(17) . ?
C83 C93 1.429(16) . ?
C93 C103 1.380(16) . ?
C93 H93 0.9500 . ?
C103 C113 1.412(18) . ?
C103 H103 0.9500 . ?
C113 C123 1.36(2) . ?
C113 H113 0.9500 . ?
C123 C133 1.38(3) . ?
C123 H123 0.9500 . ?
C133 H133 0.9500 . ?
C7D1 H7DA 0.9800 . ?
C7D1 H7DB 0.9800 . ?
C7D1 H7DC 0.9800 . ?
C8D C9D 1.383(17) . ?
C8D C13D 1.41(3) . ?
C9D C10D 1.42(2) . ?
C9D H9D 0.9500 . ?
C10D C11D 1.32(3) . ?
C10D H10D 0.9500 . ?
C11D C12D 1.47(3) . ?
C11D H11D 0.9500 . ?
C12D C13D 1.38(3) . ?
C12D H12D 0.9500 . ?
C13D H13D 0.9500 . ?
S14 C24 1.730(5) . ?
C24 N34 1.329(6) . ?
C24 N64 1.339(6) . ?
N34 C44 1.381(6) . ?
C44 C54 1.351(7) . ?
C44 H44 0.9500 . ?
C54 N64 1.374(6) . ?
C54 H54 0.9500 . ?
N64 C74 1.485(7) . ?
C74 C84 1.511(7) . ?
C74 C741 1.533(8) . ?
C74 H74 1.0000 . ?
C741 H74A 0.9800 . ?
C741 H74B 0.9800 . ?
C741 H74C 0.9800 . ?
C84 C134 1.388(8) . ?
C84 C94 1.400(7) . ?
C94 C104 1.373(8) . ?
C94 H94 0.9500 . ?
C104 C114 1.372(8) . ?
C104 H104 0.9500 . ?
C114 C124 1.379(9) . ?
C114 H114 0.9500 . ?
C124 C134 1.384(8) . ?
C124 H124 0.9500 . ?
C134 H134 0.9500 . ?
N15 C55 1.325(7) . ?
N15 C25 1.409(7) . ?
C25 C35 1.348(9) . ?
C25 H25 0.9500 . ?
C35 N45 1.371(9) . ?
C35 H35 0.9500 . ?
N45 C55 1.315(7) . ?
N45 C451 1.465(8) . ?
C451 H45A 0.9800 . ?
C451 H45B 0.9800 . ?
C451 H45C 0.9800 . ?
C55 H55 0.9500 . ?
P1S F31S 1.563(5) . ?
P1S F51S 1.567(5) . ?
P1S F21S 1.576(5) . ?
P1S F41S 1.578(5) . ?
P1S F11S 1.582(5) . ?
P1S F61S 1.590(4) . ?
P2S F22S 1.582(4) . ?
P2S F12S 1.587(4) . ?
P2S F42S 1.592(4) . ?
P2S F32S 1.593(4) . ?
P2S F62S 1.598(4) . ?
P2S F52S 1.618(4) . ?
